data_7707384
loop_
_publ_author_name
'Jiang, Xin'
'Fan, Ruiqing'
'Zhou, Xuesong'
'Zhu, Ke'
'Sun, Tiancheng'
'Zheng, Xubin'
'Xing, Kai'
'Chen, Wei'
'Yang, Yulin'

_publ_section_title
;
 Mixed functionalization strategy on indium-organic framework for multiple
 ion detection and H<sub>2</sub>O<sub>2</sub> turn-on sensing.
;
_journal_issue 22
_journal_name_full 'Dalton transactions (Cambridge, England : 2003)'
_journal_page_first 7554
_journal_page_last 7562
_journal_paper_doi 10.1039/d1dt00889g
_journal_volume 50
_journal_year 2021
_chemical_formula_sum 'C8 H6 In N O5'
_chemical_formula_weight 310.96
_space_group_crystal_system orthorhombic
_space_group_IT_number 74
_space_group_name_Hall '-I 2b 2'
_space_group_name_H-M_alt 'I m m a'
_atom_sites_solution_hydrogens mixed
_audit_creation_method SHELXL-2014/7
_audit_update_record
;
2020-06-09 deposited with the CCDC.	2021-04-26 downloaded from the CCDC.
;
_cell_angle_alpha 90
_cell_angle_beta 90
_cell_angle_gamma 90
_cell_formula_units_Z 4
_cell_length_a 18.2629(6)
_cell_length_b 7.1950(3)
_cell_length_c 12.0467(4)
_cell_measurement_reflns_used 789
_cell_measurement_temperature 173(2)
_cell_measurement_theta_max 24.982
_cell_measurement_theta_min 3.298
_cell_volume 1582.96(10)
_computing_structure_refinement 'SHELXL-2014/7 (Sheldrick, 2014)'
_diffrn_ambient_temperature 173(2)
_diffrn_measured_fraction_theta_full 0.951
_diffrn_measured_fraction_theta_max 0.951
_diffrn_measurement_device_type 'Bruker Smart APEX CCD area detector'
_diffrn_measurement_method 'phi and omega scans'
_diffrn_radiation_type MoK\a
_diffrn_radiation_wavelength 0.71073
_diffrn_reflns_av_R_equivalents 0.0293
_diffrn_reflns_av_unetI/netI 0.0252
_diffrn_reflns_Laue_measured_fraction_full 0.951
_diffrn_reflns_Laue_measured_fraction_max 0.951
_diffrn_reflns_limit_h_max 20
_diffrn_reflns_limit_h_min -21
_diffrn_reflns_limit_k_max 8
_diffrn_reflns_limit_k_min -6
_diffrn_reflns_limit_l_max 14
_diffrn_reflns_limit_l_min -13
_diffrn_reflns_number 3686
_diffrn_reflns_point_group_measured_fraction_full 0.951
_diffrn_reflns_point_group_measured_fraction_max 0.951
_diffrn_reflns_theta_full 24.982
_diffrn_reflns_theta_max 24.982
_diffrn_reflns_theta_min 3.298
_exptl_absorpt_coefficient_mu 1.493
_exptl_absorpt_correction_type multi-scan
_exptl_crystal_colour Colourless
_exptl_crystal_density_diffrn 1.305
_exptl_crystal_description Block
_exptl_crystal_F_000 600
_exptl_crystal_size_max 0.300
_exptl_crystal_size_mid 0.280
_exptl_crystal_size_min 0.260
_exptl_transmission_factor_max 0.678
_exptl_transmission_factor_min 0.645
_refine_diff_density_max 1.979
_refine_diff_density_min -1.106
_refine_diff_density_rms 0.186
_refine_ls_extinction_method none
_refine_ls_goodness_of_fit_ref 1.167
_refine_ls_hydrogen_treatment constr
_refine_ls_matrix_type full
_refine_ls_number_parameters 48
_refine_ls_number_reflns 751
_refine_ls_number_restraints 6
_refine_ls_restrained_S_all 1.203
_refine_ls_R_factor_all 0.0605
_refine_ls_R_factor_gt 0.0501
_refine_ls_shift/su_max 0.017
_refine_ls_shift/su_mean 0.002
_refine_ls_structure_factor_coef Fsqd
_refine_ls_weighting_details 'w=1/[\s^2^(Fo^2^)+(0.0843P)^2^+18.1647P] where P=(Fo^2^+2Fc^2^)/3'
_refine_ls_weighting_scheme calc
_refine_ls_wR_factor_gt 0.1362
_refine_ls_wR_factor_ref 0.1444
_reflns_Friedel_coverage 0.000
_reflns_number_gt 588
_reflns_number_total 751
_reflns_threshold_expression 'I > 2\s(I)'
_cod_data_source_file d1dt00889g2.cif
_cod_data_source_block In1
_cod_depositor_comments 'Adding full bibliography for 7707384.cif.'
_cod_database_code 7707384
_shelx_shelxl_version_number 2014/7
_shelx_space_group_comment
;
The symmetry employed for this shelxl refinement is uniquely defined
by the following loop, which should always be used as a source of
symmetry information in preference to the above space-group names.
They are only intended as comments.
;
_shelx_estimated_absorpt_t_min 0.663
_shelx_estimated_absorpt_t_max 0.698
_platon_squeeze_void_probe_radius 1.20

loop_
_space_group_symop_operation_xyz
'x, y, z'
'-x, -y+1/2, z'
'x, -y, -z'
'-x, y+1/2, -z'
'x+1/2, y+1/2, z+1/2'
'-x+1/2, -y+1, z+1/2'
'x+1/2, -y+1/2, -z+1/2'
'-x+1/2, y+1, -z+1/2'
'-x, -y, -z'
'x, y-1/2, -z'
'-x, y, z'
'x, -y-1/2, z'
'-x+1/2, -y+1/2, -z+1/2'
'x+1/2, y, -z+1/2'
'-x+1/2, y+1/2, z+1/2'
'x+1/2, -y, z+1/2'

loop_
_atom_site_label
_atom_site_type_symbol
_atom_site_fract_x
_atom_site_fract_y
_atom_site_fract_z
_atom_site_U_iso_or_equiv
_atom_site_adp_type
_atom_site_occupancy
_atom_site_site_symmetry_order
_atom_site_calc_flag
_atom_site_refinement_flags_posn
_atom_site_refinement_flags_adp
_atom_site_refinement_flags_occupancy
_atom_site_disorder_assembly
_atom_site_disorder_group
In1 In 0.0000 0.0000 0.5000 0.0112(4) Uani 1 4 d S T P . .
O1 O 0.0000 -0.2500 0.4127(8) 0.028(2) Uani 1 4 d S T P . .
H1 H 0.0000 -0.2500 0.3449 0.042 Uiso 1 4 d R U P . .
O2 O 0.0856(3) 0.0945(7) 0.3924(5) 0.0497(17) Uani 1 1 d . . . . .
C1 C 0.1123(7) 0.2500 0.3688(12) 0.044(3) Uani 1 2 d S T P . .
C2 C 0.1847(8) 0.2500 0.3103(14) 0.058(4) Uani 1 2 d S T P B .
C3 C 0.2166(6) 0.0852(14) 0.2803(10) 0.065(3) Uani 1 1 d . U . . .
H3 H 0.1941 -0.0292 0.3001 0.078 Uiso 0.75 1 calc R U P A 1
N1 N 0.195(2) -0.096(5) 0.316(6) 0.11(2) Uani 0.25 1 d . . P B 2
H1A H 0.1579 -0.1089 0.3614 0.135 Uiso 0.25 1 calc R U P B 2
H1B H 0.2191 -0.1939 0.2919 0.135 Uiso 0.25 1 calc R U P B 2

loop_
_atom_site_aniso_label
_atom_site_aniso_U_11
_atom_site_aniso_U_22
_atom_site_aniso_U_33
_atom_site_aniso_U_23
_atom_site_aniso_U_13
_atom_site_aniso_U_12
In1 0.0087(5) 0.0097(5) 0.0153(5) 0.0007(3) 0.000 0.000
O1 0.050(6) 0.015(5) 0.019(5) 0.000 0.000 0.000
O2 0.051(3) 0.023(3) 0.075(4) 0.000(3) 0.053(3) -0.007(3)
C1 0.044(7) 0.023(5) 0.064(8) 0.000 0.039(7) 0.000
C2 0.058(8) 0.013(5) 0.103(11) 0.000 0.057(8) 0.000
C3 0.059(5) 0.038(5) 0.098(7) -0.007(5) 0.059(5) -0.005(4)
N1 0.08(3) 0.028(18) 0.23(6) 0.01(3) 0.07(4) -0.002(18)

loop_
_atom_type_symbol
_atom_type_description
_atom_type_scat_dispersion_real
_atom_type_scat_dispersion_imag
_atom_type_scat_source
C C 0.0033 0.0016 'International Tables Vol C Tables 4.2.6.8 and 6.1.1.4'
In In -0.7276 1.3100 'International Tables Vol C Tables 4.2.6.8 and 6.1.1.4'
N N 0.0061 0.0033 'International Tables Vol C Tables 4.2.6.8 and 6.1.1.4'
O O 0.0106 0.0060 'International Tables Vol C Tables 4.2.6.8 and 6.1.1.4'
H H 0.0000 0.0000 'International Tables Vol C Tables 4.2.6.8 and 6.1.1.4'

loop_
_geom_angle_atom_site_label_1
_geom_angle_atom_site_label_2
_geom_angle_atom_site_label_3
_geom_angle
_geom_angle_site_symmetry_1
_geom_angle_site_symmetry_3
_geom_angle_publ_flag
O1 In1 O1 180.0 9_556 . ?
O1 In1 O2 91.8(2) 9_556 11 ?
O1 In1 O2 88.2(2) . 11 ?
O1 In1 O2 88.2(2) 9_556 3_556 ?
O1 In1 O2 91.8(2) . 3_556 ?
O2 In1 O2 180.0(3) 11 3_556 ?
O1 In1 O2 88.2(2) 9_556 9_556 ?
O1 In1 O2 91.8(2) . 9_556 ?
O2 In1 O2 86.3(4) 11 9_556 ?
O2 In1 O2 93.7(4) 3_556 9_556 ?
O1 In1 O2 91.8(2) 9_556 . ?
O1 In1 O2 88.2(2) . . ?
O2 In1 O2 93.7(4) 11 . ?
O2 In1 O2 86.3(4) 3_556 . ?
O2 In1 O2 180.0 9_556 . ?
In1 O1 In1 119.4(5) . 2_545 ?
C1 O2 In1 134.8(6) . . ?
O2 C1 O2 126.4(10) 12_565 . ?
O2 C1 C2 116.8(5) 12_565 . ?
O2 C1 C2 116.8(5) . . ?
C3 C2 C3 119.9(12) 12_565 . ?
C3 C2 C1 120.0(6) 12_565 . ?
C3 C2 C1 120.0(6) . . ?
C2 C3 C3 120.0(6) . 8_545 ?
C2 C3 N1 126(2) . . ?
C3 C3 N1 113.0(18) 8_545 . ?

loop_
_geom_bond_atom_site_label_1
_geom_bond_atom_site_label_2
_geom_bond_distance
_geom_bond_site_symmetry_2
_geom_bond_publ_flag
In1 O1 2.084(5) 9_556 ?
In1 O1 2.084(5) . ?
In1 O2 2.141(5) 11 ?
In1 O2 2.141(5) 3_556 ?
In1 O2 2.141(5) 9_556 ?
In1 O2 2.141(5) . ?
O1 In1 2.084(5) 2_545 ?
O2 C1 1.253(7) . ?
C1 O2 1.253(7) 12_565 ?
C1 C2 1.498(16) . ?
C2 C3 1.370(11) 12_565 ?
C2 C3 1.370(11) . ?
C3 C3 1.422(17) 8_545 ?
C3 N1 1.42(4) . ?

loop_
_platon_squeeze_void_nr
_platon_squeeze_void_average_x
_platon_squeeze_void_average_y
_platon_squeeze_void_average_z
_platon_squeeze_void_volume
_platon_squeeze_void_count_electrons
_platon_squeeze_void_content
1 0.000 -0.037 0.000 348 119 ' '
2 0.500 -0.042 0.500 348 119 ' '
